data_1547010
loop_
_publ_author_name
'Li, Jie'
'Zhang, Wen-Wen'
'Wei, Xiao-Jing'
'Hao, Wen-Juan'
'Li, Guigen'
'Tu, Shu-Jiang'
'Jiang, Bo'

_publ_section_title
;
 Synthesis of Tribenzo[b,e,g]phosphindole Oxides via Radical Bicyclization
 Cascades of o-Arylalkynylanilines.
;
_journal_issue 17
_journal_name_full 'Organic letters'
_journal_page_first 4512
_journal_page_last 4515
_journal_paper_doi 10.1021/acs.orglett.7b02071
_journal_volume 19
_journal_year 2017
_chemical_formula_sum 'C33 H24 N O2 P'
_chemical_formula_weight 497.50
_chemical_name_systematic
; 
 ? 
;
_space_group_IT_number 15
_symmetry_cell_setting monoclinic
_symmetry_space_group_name_Hall '-C 2yc'
_symmetry_space_group_name_H-M 'C 1 2/c 1'
_atom_sites_solution_hydrogens geom
_atom_sites_solution_primary direct
_atom_sites_solution_secondary difmap
_audit_creation_method SHELXL-97
_cell_angle_alpha 90.00
_cell_angle_beta 90.1420(10)
_cell_angle_gamma 90.00
_cell_formula_units_Z 8
_cell_length_a 15.2424(15)
_cell_length_b 18.1764(16)
_cell_length_c 23.330(2)
_cell_measurement_reflns_used 2268
_cell_measurement_temperature 298(2)
_cell_measurement_theta_max 28.157
_cell_measurement_theta_min 2.241
_cell_volume 6463.6(10)
_computing_cell_refinement 'Bruker SMART'
_computing_data_collection 'Bruker SMART'
_computing_data_reduction 'Bruker SHELXTL'
_computing_molecular_graphics 'Bruker SHELXTL'
_computing_publication_material 'Bruker SHELXTL'
_computing_structure_refinement 'SHELXL-97 (Sheldrick, 1997)'
_computing_structure_solution 'SHELXS-97 (Sheldrick, 1990)'
_diffrn_ambient_temperature 298(2)
_diffrn_measured_fraction_theta_full 0.997
_diffrn_measured_fraction_theta_max 0.997
_diffrn_measurement_device_type 'CCD area detector'
_diffrn_measurement_method 'phi and omega scans'
_diffrn_radiation_monochromator graphite
_diffrn_radiation_source 'fine-focus sealed tube'
_diffrn_radiation_type MoK\a
_diffrn_radiation_wavelength 0.71073
_diffrn_reflns_av_R_equivalents 0.0908
_diffrn_reflns_av_sigmaI/netI 0.0989
_diffrn_reflns_limit_h_max 18
_diffrn_reflns_limit_h_min -17
_diffrn_reflns_limit_k_max 21
_diffrn_reflns_limit_k_min -20
_diffrn_reflns_limit_l_max 27
_diffrn_reflns_limit_l_min -18
_diffrn_reflns_number 16254
_diffrn_reflns_theta_full 25.02
_diffrn_reflns_theta_max 25.02
_diffrn_reflns_theta_min 2.24
_exptl_absorpt_coefficient_mu 0.110
_exptl_absorpt_correction_T_max 0.9913
_exptl_absorpt_correction_T_min 0.9604
_exptl_absorpt_correction_type multi-scan
_exptl_absorpt_process_details sadabs
_exptl_crystal_colour white
_exptl_crystal_density_diffrn 1.023
_exptl_crystal_density_method 'not measured'
_exptl_crystal_description block
_exptl_crystal_F_000 2080
_exptl_crystal_size_max 0.37
_exptl_crystal_size_mid 0.33
_exptl_crystal_size_min 0.08
_platon_squeeze_details
;
;
_refine_diff_density_max 0.214
_refine_diff_density_min -0.217
_refine_diff_density_rms 0.061
_refine_ls_extinction_method none
_refine_ls_goodness_of_fit_ref 1.043
_refine_ls_hydrogen_treatment mixed
_refine_ls_matrix_type full
_refine_ls_number_parameters 334
_refine_ls_number_reflns 5696
_refine_ls_number_restraints 0
_refine_ls_restrained_S_all 1.043
_refine_ls_R_factor_all 0.1248
_refine_ls_R_factor_gt 0.0628
_refine_ls_shift/su_max 0.000
_refine_ls_shift/su_mean 0.000
_refine_ls_structure_factor_coef Fsqd
_refine_ls_weighting_details 'calc w=1/[\s^2^(Fo^2^)+(0.0479P)^2^+0.0000P] where P=(Fo^2^+2Fc^2^)/3'
_refine_ls_weighting_scheme calc
_refine_ls_wR_factor_gt 0.1434
_refine_ls_wR_factor_ref 0.1554
_reflns_number_gt 2723
_reflns_number_total 5696
_reflns_threshold_expression >2sigma(I)
_cod_data_source_file ol7b02071_si_003.cif
_cod_data_source_block 161014a
_cod_depositor_comments
;
The following automatic conversions were performed:

'_symmetry_cell_setting' value 'Monoclinic' changed to 'monoclinic'
according to
/home/data/users/saulius/crontab/automatic-downloads/current/ACS/lib/dictionaries/cif_core.dic
dictionary named 'cif_core.dic' version 2.4.2 from 2011-04-26.

Automatic conversion script
Id: cif_fix_values 4973 2017-02-22 13:04:09Z antanas 
;
_cod_original_cell_volume 6463.5(10)
_cod_original_sg_symbol_H-M C2/c
_cod_database_code 1547010

loop_
_symmetry_equiv_pos_as_xyz
'x, y, z'
'-x, y, -z+1/2'
'x+1/2, y+1/2, z'
'-x+1/2, y+1/2, -z+1/2'
'-x, -y, -z'
'x, -y, z-1/2'
'-x+1/2, -y+1/2, -z'
'x+1/2, -y+1/2, z-1/2'

loop_
_atom_site_label
_atom_site_type_symbol
_atom_site_fract_x
_atom_site_fract_y
_atom_site_fract_z
_atom_site_U_iso_or_equiv
_atom_site_adp_type
_atom_site_occupancy
_atom_site_symmetry_multiplicity
_atom_site_calc_flag
_atom_site_refinement_flags
N1 N 0.19896(19) -0.08472(14) 0.36564(11) 0.0599(8) Uani 1 1 d .
H1 H 0.1835 -0.0539 0.3917 0.072 Uiso 1 1 calc R
O1 O 0.18850(15) 0.03992(12) 0.44568(9) 0.0696(7) Uani 1 1 d .
O2 O 0.15044(18) -0.17081(15) 0.30327(12) 0.0970(9) Uani 1 1 d .
P1 P 0.25050(6) 0.08771(5) 0.41374(4) 0.0554(3) Uani 1 1 d .
C1 C 0.28926(19) 0.05245(17) 0.34610(13) 0.0469(8) Uani 1 1 d .
C2 C 0.2802(2) 0.10338(17) 0.30504(13) 0.0496(8) Uani 1 1 d .
C3 C 0.2348(2) 0.17305(17) 0.32378(14) 0.0500(8) Uani 1 1 d .
C4 C 0.2129(2) 0.17158(17) 0.38268(14) 0.0533(9) Uani 1 1 d .
C5 C 0.1690(2) 0.2308(2) 0.40680(16) 0.0676(10) Uani 1 1 d .
H5 H 0.1543 0.2304 0.4455 0.081 Uiso 1 1 calc R
C6 C 0.1472(2) 0.2906(2) 0.37275(19) 0.0766(12) Uani 1 1 d .
H6 H 0.1178 0.3304 0.3887 0.092 Uiso 1 1 calc R
C7 C 0.1686(2) 0.29152(19) 0.31566(19) 0.0746(11) Uani 1 1 d .
H7 H 0.1537 0.3321 0.2934 0.090 Uiso 1 1 calc R
C8 C 0.2124(2) 0.23264(19) 0.29051(15) 0.0622(9) Uani 1 1 d .
H8 H 0.2263 0.2336 0.2517 0.075 Uiso 1 1 calc R
C9 C 0.3469(2) 0.10815(18) 0.45451(13) 0.0541(9) Uani 1 1 d .
C10 C 0.3735(3) 0.0614(2) 0.49815(15) 0.0713(11) Uani 1 1 d .
H10 H 0.3393 0.0206 0.5070 0.086 Uiso 1 1 calc R
C11 C 0.4493(3) 0.0742(2) 0.52857(17) 0.0827(12) Uani 1 1 d .
H11 H 0.4656 0.0423 0.5579 0.099 Uiso 1 1 calc R
C12 C 0.5008(3) 0.1333(3) 0.51592(18) 0.0838(13) Uani 1 1 d .
H12 H 0.5525 0.1412 0.5363 0.101 Uiso 1 1 calc R
C13 C 0.4767(3) 0.1811(2) 0.47326(18) 0.0832(12) Uani 1 1 d .
H13 H 0.5114 0.2218 0.4651 0.100 Uiso 1 1 calc R
C14 C 0.4002(3) 0.1685(2) 0.44214(15) 0.0699(10) Uani 1 1 d .
H14 H 0.3844 0.2005 0.4128 0.084 Uiso 1 1 calc R
C15 C 0.3340(2) -0.01952(17) 0.34099(12) 0.0475(8) Uani 1 1 d .
C16 C 0.2891(2) -0.08571(18) 0.34907(13) 0.0546(9) Uani 1 1 d .
C17 C 0.3336(3) -0.15199(18) 0.34230(14) 0.0675(10) Uani 1 1 d .
H17 H 0.3042 -0.1962 0.3478 0.081 Uiso 1 1 calc R
C18 C 0.4214(3) -0.1523(2) 0.32745(15) 0.0722(11) Uani 1 1 d .
H18 H 0.4505 -0.1968 0.3225 0.087 Uiso 1 1 calc R
C19 C 0.4658(2) -0.0875(2) 0.32000(14) 0.0675(10) Uani 1 1 d .
H19 H 0.5251 -0.0879 0.3106 0.081 Uiso 1 1 calc R
C20 C 0.4222(2) -0.02180(18) 0.32652(13) 0.0575(9) Uani 1 1 d .
H20 H 0.4525 0.0221 0.3211 0.069 Uiso 1 1 calc R
C21 C 0.3108(2) 0.09513(18) 0.24431(13) 0.0516(8) Uani 1 1 d .
C22 C 0.3645(2) 0.14860(19) 0.21985(15) 0.0683(10) Uani 1 1 d .
H22 H 0.3807 0.1899 0.2409 0.082 Uiso 1 1 calc R
C23 C 0.3936(3) 0.1398(2) 0.16387(18) 0.0873(13) Uani 1 1 d .
H23 H 0.4292 0.1756 0.1475 0.105 Uiso 1 1 calc R
C24 C 0.3704(3) 0.0791(3) 0.13269(17) 0.0937(15) Uani 1 1 d .
H24 H 0.3901 0.0740 0.0952 0.112 Uiso 1 1 calc R
C25 C 0.3183(3) 0.0261(2) 0.15631(17) 0.0841(13) Uani 1 1 d .
H25 H 0.3030 -0.0151 0.1349 0.101 Uiso 1 1 calc R
C26 C 0.2879(2) 0.03332(19) 0.21247(15) 0.0656(10) Uani 1 1 d .
H26 H 0.2525 -0.0029 0.2285 0.079 Uiso 1 1 calc R
C27 C 0.1360(3) -0.12904(19) 0.34319(17) 0.0647(10) Uani 1 1 d .
C28 C 0.0463(3) -0.12261(18) 0.36916(17) 0.0643(10) Uani 1 1 d .
C29 C -0.0235(3) -0.1502(2) 0.3379(2) 0.0945(14) Uani 1 1 d .
H29 H -0.0137 -0.1711 0.3021 0.113 Uiso 1 1 calc R
C30 C -0.1075(3) -0.1471(3) 0.3596(3) 0.1080(16) Uani 1 1 d .
H30 H -0.1543 -0.1651 0.3382 0.130 Uiso 1 1 calc R
C31 C -0.1219(3) -0.1173(3) 0.4129(3) 0.1033(16) Uani 1 1 d .
H31 H -0.1786 -0.1158 0.4275 0.124 Uiso 1 1 calc R
C32 C -0.0543(3) -0.0899(2) 0.4443(2) 0.0964(14) Uani 1 1 d .
H32 H -0.0643 -0.0698 0.4803 0.116 Uiso 1 1 calc R
C33 C 0.0303(3) -0.0924(2) 0.42188(17) 0.0791(11) Uani 1 1 d .
H33 H 0.0767 -0.0732 0.4431 0.095 Uiso 1 1 calc R

loop_
_atom_site_aniso_label
_atom_site_aniso_U_11
_atom_site_aniso_U_22
_atom_site_aniso_U_33
_atom_site_aniso_U_23
_atom_site_aniso_U_13
_atom_site_aniso_U_12
N1 0.062(2) 0.0521(16) 0.0656(18) -0.0141(15) 0.0187(15) -0.0036(16)
O1 0.0732(17) 0.0715(15) 0.0644(15) -0.0062(12) 0.0306(13) -0.0141(13)
O2 0.087(2) 0.097(2) 0.107(2) -0.0474(18) 0.0175(17) -0.0096(16)
P1 0.0585(6) 0.0582(6) 0.0495(5) -0.0064(5) 0.0149(4) 0.0015(5)
C1 0.045(2) 0.0481(19) 0.0471(19) -0.0001(16) 0.0048(15) 0.0027(16)
C2 0.045(2) 0.054(2) 0.051(2) -0.0066(17) 0.0067(16) 0.0051(16)
C3 0.045(2) 0.048(2) 0.057(2) -0.0066(17) 0.0019(16) 0.0062(16)
C4 0.047(2) 0.058(2) 0.055(2) -0.0121(17) 0.0112(16) 0.0043(17)
C5 0.062(2) 0.073(3) 0.068(2) -0.015(2) 0.012(2) 0.010(2)
C6 0.070(3) 0.071(3) 0.089(3) -0.021(2) 0.010(2) 0.024(2)
C7 0.069(3) 0.057(2) 0.098(3) -0.004(2) -0.001(2) 0.023(2)
C8 0.061(2) 0.063(2) 0.063(2) -0.002(2) 0.0005(18) 0.0137(19)
C9 0.065(2) 0.057(2) 0.0406(19) -0.0078(17) 0.0133(17) 0.0054(19)
C10 0.086(3) 0.069(3) 0.059(2) 0.000(2) 0.006(2) -0.002(2)
C11 0.097(4) 0.088(3) 0.063(3) -0.003(2) -0.009(3) 0.008(3)
C12 0.073(3) 0.117(4) 0.062(3) -0.020(3) -0.002(2) 0.007(3)
C13 0.078(3) 0.099(3) 0.073(3) -0.013(3) 0.008(2) -0.022(3)
C14 0.074(3) 0.074(3) 0.061(2) 0.003(2) 0.004(2) -0.008(2)
C15 0.052(2) 0.049(2) 0.0419(18) 0.0000(16) 0.0091(16) 0.0027(17)
C16 0.060(2) 0.054(2) 0.0494(19) -0.0012(17) 0.0084(17) 0.0073(19)
C17 0.083(3) 0.049(2) 0.071(2) 0.0008(19) 0.005(2) 0.005(2)
C18 0.079(3) 0.065(3) 0.072(3) -0.005(2) 0.005(2) 0.029(2)
C19 0.059(2) 0.076(3) 0.067(2) 0.005(2) 0.0043(19) 0.015(2)
C20 0.058(2) 0.058(2) 0.056(2) 0.0055(18) 0.0091(18) 0.0084(19)
C21 0.056(2) 0.051(2) 0.0478(19) -0.0014(18) 0.0085(16) 0.0126(18)
C22 0.074(3) 0.064(2) 0.067(3) 0.000(2) 0.019(2) 0.007(2)
C23 0.102(4) 0.086(3) 0.074(3) 0.018(3) 0.035(3) 0.013(3)
C24 0.129(4) 0.093(3) 0.059(3) 0.001(3) 0.031(3) 0.030(3)
C25 0.109(4) 0.085(3) 0.058(3) -0.020(2) 0.006(2) 0.016(3)
C26 0.079(3) 0.062(2) 0.056(2) -0.0046(19) 0.0039(19) 0.011(2)
C27 0.073(3) 0.050(2) 0.071(3) -0.007(2) 0.010(2) -0.005(2)
C28 0.066(3) 0.052(2) 0.075(3) -0.004(2) 0.015(2) -0.009(2)
C29 0.088(4) 0.089(3) 0.107(3) -0.021(3) 0.014(3) -0.020(3)
C30 0.074(4) 0.111(4) 0.139(5) -0.014(3) 0.004(3) -0.026(3)
C31 0.068(3) 0.093(3) 0.149(5) 0.009(3) 0.028(3) -0.011(3)
C32 0.084(3) 0.100(3) 0.105(3) -0.002(3) 0.035(3) -0.011(3)
C33 0.069(3) 0.090(3) 0.078(3) -0.007(2) 0.015(2) -0.014(2)

loop_
_atom_type_symbol
_atom_type_description
_atom_type_scat_dispersion_real
_atom_type_scat_dispersion_imag
_atom_type_scat_source
C C 0.0033 0.0016 'International Tables Vol C Tables 4.2.6.8 and 6.1.1.4'
H H 0.0000 0.0000 'International Tables Vol C Tables 4.2.6.8 and 6.1.1.4'
N N 0.0061 0.0033 'International Tables Vol C Tables 4.2.6.8 and 6.1.1.4'
O O 0.0106 0.0060 'International Tables Vol C Tables 4.2.6.8 and 6.1.1.4'
P P 0.1023 0.0942 'International Tables Vol C Tables 4.2.6.8 and 6.1.1.4'

loop_
_geom_angle_atom_site_label_1
_geom_angle_atom_site_label_2
_geom_angle_atom_site_label_3
_geom_angle
C27 N1 C16 124.6(3)
C27 N1 H1 117.7
C16 N1 H1 117.7
O1 P1 C4 119.99(14)
O1 P1 C9 112.19(15)
C4 P1 C9 107.57(16)
O1 P1 C1 116.18(14)
C4 P1 C1 93.10(14)
C9 P1 C1 105.58(14)
C2 C1 C15 126.9(3)
C2 C1 P1 110.3(2)
C15 C1 P1 122.4(2)
C1 C2 C21 125.1(3)
C1 C2 C3 114.8(3)
C21 C2 C3 120.1(3)
C8 C3 C4 120.2(3)
C8 C3 C2 127.7(3)
C4 C3 C2 112.0(3)
C5 C4 C3 119.6(3)
C5 C4 P1 130.8(3)
C3 C4 P1 109.5(2)
C6 C5 C4 119.4(3)
C6 C5 H5 120.3
C4 C5 H5 120.3
C7 C6 C5 120.6(3)
C7 C6 H6 119.7
C5 C6 H6 119.7
C6 C7 C8 121.0(4)
C6 C7 H7 119.5
C8 C7 H7 119.5
C3 C8 C7 119.1(3)
C3 C8 H8 120.4
C7 C8 H8 120.4
C10 C9 C14 117.7(4)
C10 C9 P1 120.1(3)
C14 C9 P1 122.1(3)
C11 C10 C9 121.3(4)
C11 C10 H10 119.3
C9 C10 H10 119.3
C12 C11 C10 120.3(4)
C12 C11 H11 119.8
C10 C11 H11 119.8
C11 C12 C13 120.2(4)
C11 C12 H12 119.9
C13 C12 H12 119.9
C12 C13 C14 119.8(4)
C12 C13 H13 120.1
C14 C13 H13 120.1
C13 C14 C9 120.6(4)
C13 C14 H14 119.7
C9 C14 H14 119.7
C20 C15 C16 118.8(3)
C20 C15 C1 119.5(3)
C16 C15 C1 121.7(3)
C17 C16 C15 119.4(3)
C17 C16 N1 120.7(3)
C15 C16 N1 119.8(3)
C18 C17 C16 120.3(3)
C18 C17 H17 119.9
C16 C17 H17 119.9
C19 C18 C17 120.4(3)
C19 C18 H18 119.8
C17 C18 H18 119.8
C18 C19 C20 119.6(3)
C18 C19 H19 120.2
C20 C19 H19 120.2
C19 C20 C15 121.5(3)
C19 C20 H20 119.3
C15 C20 H20 119.3
C26 C21 C22 119.5(3)
C26 C21 C2 120.4(3)
C22 C21 C2 120.1(3)
C23 C22 C21 119.6(4)
C23 C22 H22 120.2
C21 C22 H22 120.2
C24 C23 C22 120.6(4)
C24 C23 H23 119.7
C22 C23 H23 119.7
C25 C24 C23 120.3(4)
C25 C24 H24 119.8
C23 C24 H24 119.8
C24 C25 C26 120.4(4)
C24 C25 H25 119.8
C26 C25 H25 119.8
C21 C26 C25 119.5(4)
C21 C26 H26 120.2
C25 C26 H26 120.2
O2 C27 N1 122.3(3)
O2 C27 C28 121.5(4)
N1 C27 C28 116.2(3)
C33 C28 C29 118.7(4)
C33 C28 C27 124.0(4)
C29 C28 C27 117.3(4)
C30 C29 C28 120.4(4)
C30 C29 H29 119.8
C28 C29 H29 119.8
C31 C30 C29 120.0(5)
C31 C30 H30 120.0
C29 C30 H30 120.0
C32 C31 C30 120.6(4)
C32 C31 H31 119.7
C30 C31 H31 119.7
C31 C32 C33 119.2(4)
C31 C32 H32 120.4
C33 C32 H32 120.4
C28 C33 C32 121.2(4)
C28 C33 H33 119.4
C32 C33 H33 119.4

loop_
_geom_bond_atom_site_label_1
_geom_bond_atom_site_label_2
_geom_bond_distance
N1 C27 1.357(4)
N1 C16 1.428(4)
N1 H1 0.8600
O1 P1 1.485(2)
O2 C27 1.222(4)
P1 C4 1.782(3)
P1 C9 1.787(4)
P1 C1 1.804(3)
C1 C2 1.339(4)
C1 C15 1.480(4)
C2 C21 1.500(4)
C2 C3 1.508(4)
C3 C8 1.375(4)
C3 C4 1.415(4)
C4 C5 1.387(4)
C5 C6 1.386(5)
C5 H5 0.9300
C6 C7 1.372(5)
C6 H6 0.9300
C7 C8 1.392(4)
C7 H7 0.9300
C8 H8 0.9300
C9 C10 1.385(4)
C9 C14 1.395(4)
C10 C11 1.375(5)
C10 H10 0.9300
C11 C12 1.363(5)
C11 H11 0.9300
C12 C13 1.371(5)
C12 H12 0.9300
C13 C14 1.391(5)
C13 H13 0.9300
C14 H14 0.9300
C15 C20 1.388(4)
C15 C16 1.397(4)
C16 C17 1.392(4)
C17 C18 1.383(5)
C17 H17 0.9300
C18 C19 1.370(5)
C18 H18 0.9300
C19 C20 1.375(4)
C19 H19 0.9300
C20 H20 0.9300
C21 C26 1.391(4)
C21 C22 1.393(4)
C22 C23 1.390(5)
C22 H22 0.9300
C23 C24 1.368(5)
C23 H23 0.9300
C24 C25 1.366(5)
C24 H24 0.9300
C25 C26 1.397(4)
C25 H25 0.9300
C26 H26 0.9300
C27 C28 1.500(5)
C28 C33 1.369(5)
C28 C29 1.382(5)
C29 C30 1.380(6)
C29 H29 0.9300
C30 C31 1.373(6)
C30 H30 0.9300
C31 C32 1.358(6)
C31 H31 0.9300
C32 C33 1.393(5)
C32 H32 0.9300
C33 H33 0.9300

loop_
_geom_torsion_atom_site_label_1
_geom_torsion_atom_site_label_2
_geom_torsion_atom_site_label_3
_geom_torsion_atom_site_label_4
_geom_torsion
O1 P1 C1 C2 130.4(2)
C4 P1 C1 C2 4.7(2)
C9 P1 C1 C2 -104.6(3)
O1 P1 C1 C15 -56.4(3)
C4 P1 C1 C15 177.9(3)
C9 P1 C1 C15 68.7(3)
C15 C1 C2 C21 3.0(5)
P1 C1 C2 C21 175.9(3)
C15 C1 C2 C3 -177.3(3)
P1 C1 C2 C3 -4.5(3)
C1 C2 C3 C8 -176.2(3)
C21 C2 C3 C8 3.5(5)
C1 C2 C3 C4 1.9(4)
C21 C2 C3 C4 -178.4(3)
C8 C3 C4 C5 -0.4(5)
C2 C3 C4 C5 -178.6(3)
C8 C3 C4 P1 180.0(3)
C2 C3 C4 P1 1.7(3)
O1 P1 C4 C5 54.1(4)
C9 P1 C4 C5 -75.7(4)
C1 P1 C4 C5 176.9(3)
O1 P1 C4 C3 -126.3(2)
C9 P1 C4 C3 103.9(2)
C1 P1 C4 C3 -3.5(2)
C3 C4 C5 C6 0.1(5)
P1 C4 C5 C6 179.6(3)
C4 C5 C6 C7 0.0(6)
C5 C6 C7 C8 0.2(6)
C4 C3 C8 C7 0.6(5)
C2 C3 C8 C7 178.5(3)
C6 C7 C8 C3 -0.5(6)
O1 P1 C9 C10 24.0(3)
C4 P1 C9 C10 158.0(2)
C1 P1 C9 C10 -103.5(3)
O1 P1 C9 C14 -159.4(2)
C4 P1 C9 C14 -25.3(3)
C1 P1 C9 C14 73.1(3)
C14 C9 C10 C11 0.5(5)
P1 C9 C10 C11 177.2(3)
C9 C10 C11 C12 -0.6(6)
C10 C11 C12 C13 0.9(6)
C11 C12 C13 C14 -1.1(6)
C12 C13 C14 C9 1.0(6)
C10 C9 C14 C13 -0.6(5)
P1 C9 C14 C13 -177.4(3)
C2 C1 C15 C20 59.7(5)
P1 C1 C15 C20 -112.3(3)
C2 C1 C15 C16 -118.7(4)
P1 C1 C15 C16 69.2(4)
C20 C15 C16 C17 -0.2(5)
C1 C15 C16 C17 178.3(3)
C20 C15 C16 N1 178.1(3)
C1 C15 C16 N1 -3.4(5)
C27 N1 C16 C17 -44.6(5)
C27 N1 C16 C15 137.1(3)
C15 C16 C17 C18 -0.3(5)
N1 C16 C17 C18 -178.6(3)
C16 C17 C18 C19 0.9(6)
C17 C18 C19 C20 -1.0(6)
C18 C19 C20 C15 0.5(5)
C16 C15 C20 C19 0.1(5)
C1 C15 C20 C19 -178.5(3)
C1 C2 C21 C26 51.2(5)
C3 C2 C21 C26 -128.5(3)
C1 C2 C21 C22 -127.1(4)
C3 C2 C21 C22 53.2(4)
C26 C21 C22 C23 0.6(5)
C2 C21 C22 C23 179.0(3)
C21 C22 C23 C24 -0.2(6)
C22 C23 C24 C25 -0.2(7)
C23 C24 C25 C26 0.2(6)
C22 C21 C26 C25 -0.6(5)
C2 C21 C26 C25 -178.9(3)
C24 C25 C26 C21 0.1(6)
C16 N1 C27 O2 -5.3(5)
C16 N1 C27 C28 176.2(3)
O2 C27 C28 C33 162.5(4)
N1 C27 C28 C33 -19.0(5)
O2 C27 C28 C29 -16.3(5)
N1 C27 C28 C29 162.2(3)
C33 C28 C29 C30 0.2(6)
C27 C28 C29 C30 179.1(4)
C28 C29 C30 C31 -0.9(7)
C29 C30 C31 C32 0.8(7)
C30 C31 C32 C33 0.0(7)
C29 C28 C33 C32 0.6(6)
C27 C28 C33 C32 -178.2(4)
C31 C32 C33 C28 -0.7(6)

loop_
_platon_squeeze_void_nr
_platon_squeeze_void_average_x
_platon_squeeze_void_average_y
_platon_squeeze_void_average_z
_platon_squeeze_void_volume
_platon_squeeze_void_count_electrons
1 0.025 0.250 0.225 836.6 36.7
2 0.026 -0.250 0.724 836.5 36.7
